data_8101198
loop_
_publ_author_name
'Hueso-Ure\~na, Francisco'
'Moreno-Carretero, Miguel N.'
'Pe\~nas-Chamorro, Antonio L.'
'Debaerdemaeker, Tony'
'Esteve, Vicente'
'Amig\'o, Jos\'e M.'

_publ_section_title
;
Crystal structure of aqua-ethanol-O-(6-amino-5-formyl-1,3-dimethyluracilato-
benzoylhydrazone-N,N',O) copper(II) nitrate, C~16~H~22~CuN~6~O~8~
;
_journal_issue 1
_journal_name_full 'Zeitschrift f\"ur Kristallographie - New Crystal Structures'
_journal_page_first 155
_journal_page_last 156
_journal_volume 215
_journal_year 2000
_chemical_formula_sum 'C16 H22 Cu N6 O8'
_chemical_formula_weight 489.94
_space_group_IT_number 2
_symmetry_cell_setting triclinic
_symmetry_space_group_name_Hall '-P 1'
_symmetry_space_group_name_H-M 'P -1'
_cell_angle_alpha 92.058(16)
_cell_angle_beta 102.435(16)
_cell_angle_gamma 104.230(16)
_cell_formula_units_Z 2
_cell_length_a 7.6063(12)
_cell_length_b 11.2078(17)
_cell_length_c 12.4564(19)
_cell_measurement_temperature 293(2)
_cell_volume 1000.7(3)
_diffrn_ambient_temperature 293(2)
_exptl_crystal_density_diffrn 1.626
_refine_ls_R_factor_obs 0.0391
_refine_ls_wR_factor_obs 0.0984
_cod_depositor_comments
;
The following automatic conversions were performed:
'_geom_bond_publ_flag' value 'Y' changed to 'y' according to
'/home/saulius/struct/CIF-dictionaries/cif_core.dic' dictionary named
'cif_core.dic' version 2.4.1 from 2010-06-29 (31
time).

'_geom_bond_publ_flag' value 'N' changed to 'n' according to
'/home/saulius/struct/CIF-dictionaries/cif_core.dic' dictionary named
'cif_core.dic' version 2.4.1 from 2010-06-29 (2 times).

Automatic conversion script
Id: cif_fix_enum 1527 2010-12-29 10:47:43Z saulius 
;
_cod_database_code 8101198

loop_
_symmetry_equiv_pos_as_xyz
'x, y, z'
'-x, -y, -z'

loop_
_atom_site_aniso_label
_atom_site_aniso_U_11
_atom_site_aniso_U_22
_atom_site_aniso_U_33
_atom_site_aniso_U_23
_atom_site_aniso_U_13
_atom_site_aniso_U_12
Cu 0.0454(3) 0.01716(19) 0.0308(2) -0.00006(13) -0.00443(15) 0.01032(15)
O52 0.0517(16) 0.0197(10) 0.0364(11) 0.0002(8) -0.0064(10) 0.0107(10)
O4 0.0696(19) 0.0268(12) 0.0390(12) 0.0033(9) -0.0047(11) 0.0209(12)
N6 0.0444(18) 0.0184(12) 0.0342(13) -0.0004(10) -0.0019(12) 0.0124(11)
O2 0.0643(19) 0.0364(13) 0.0378(12) -0.0081(10) -0.0152(11) 0.0123(12)
N52 0.0471(18) 0.0153(11) 0.0285(12) -0.0021(9) -0.0011(11) 0.0086(11)
N3 0.0442(18) 0.0291(13) 0.0266(12) -0.0002(10) -0.0024(11) 0.0123(12)
N51 0.0340(16) 0.0171(11) 0.0313(12) -0.0028(9) 0.0011(11) 0.0036(10)
N1 0.0403(18) 0.0203(12) 0.0320(12) -0.0021(10) -0.0025(11) 0.0100(11)
C51 0.035(2) 0.0173(13) 0.0320(14) 0.0052(11) 0.0048(13) 0.0073(12)
C1B 0.040(2) 0.0254(15) 0.0319(15) -0.0026(12) 0.0062(13) 0.0071(14)
C52 0.0289(19) 0.0237(15) 0.0335(15) -0.0004(12) 0.0038(12) 0.0052(13)
C6 0.036(2) 0.0196(14) 0.0259(13) -0.0003(11) 0.0052(12) 0.0067(13)
C5 0.0350(19) 0.0193(13) 0.0265(13) 0.0013(11) 0.0011(12) 0.0092(13)
C3 0.054(3) 0.043(2) 0.0353(16) 0.0032(14) -0.0083(16) 0.0181(18)
C2 0.043(2) 0.0294(16) 0.0323(15) -0.0006(13) 0.0011(14) 0.0102(15)
C4 0.034(2) 0.0271(16) 0.0318(15) 0.0028(12) 0.0028(13) 0.0102(13)
C2B 0.051(2) 0.0369(18) 0.0374(17) -0.0048(14) -0.0048(15) 0.0140(16)
C6B 0.061(3) 0.0287(17) 0.0370(17) 0.0002(13) 0.0023(16) 0.0087(16)
C4B 0.059(3) 0.047(2) 0.048(2) -0.0219(17) 0.0041(18) 0.0013(19)
C1 0.075(3) 0.0197(16) 0.0427(18) -0.0064(13) -0.0074(17) 0.0130(17)
C5B 0.080(3) 0.0281(18) 0.052(2) -0.0100(16) 0.010(2) 0.0071(19)
C3B 0.062(3) 0.063(3) 0.0358(18) -0.0086(17) -0.0085(17) 0.018(2)
O1A 0.064(2) 0.0388(14) 0.0818(19) 0.0186(14) 0.0018(15) 0.0238(14)
O2A 0.087(2) 0.0222(12) 0.0744(18) -0.0014(12) -0.0154(16) 0.0161(13)
O3A 0.111(3) 0.0336(15) 0.0733(19) -0.0085(14) -0.0349(19) 0.0151(16)
N1A 0.055(2) 0.0236(14) 0.0446(15) 0.0035(12) 0.0085(14) 0.0140(14)
O20 0.102(2) 0.0348(14) 0.0499(14) -0.0084(11) -0.0282(15) 0.0383(15)
C21 0.083(4) 0.042(2) 0.119(4) -0.003(3) 0.021(3) 0.026(3)
C22 0.129(7) 0.054(3) 0.215(8) -0.023(4) 0.100(6) 0.005(4)
OW 0.0492(18) 0.0352(14) 0.0578(16) -0.0019(12) 0.0086(12) 0.0102(13)

loop_
_atom_site_label
_atom_site_type_symbol
_atom_site_fract_x
_atom_site_fract_y
_atom_site_fract_z
_atom_site_U_iso_or_equiv
_atom_site_thermal_displace_type
_atom_site_occupancy
_atom_site_symmetry_multiplicity
_atom_site_Wyckoff_symbol
_atom_site_calc_flag
_atom_site_refinement_flags
_atom_site_disorder_assembly
_atom_site_disorder_group
Cu Cu 0.83341(6) 0.30997(3) 0.59432(3) 0.03284(15) Uani 1 2 i d . . .
O52 O 0.9833(3) 0.42570(18) 0.72349(17) 0.0383(6) Uani 1 2 i d . . .
O4 O 0.4923(4) 0.5291(2) 0.24753(18) 0.0463(7) Uani 1 2 i d . . .
N6 N 0.7072(4) 0.2213(2) 0.4529(2) 0.0334(6) Uani 1 2 i d . . .
H6 H 0.7146 0.1462 0.4452 0.040 Uiso 1 2 i calc R . .
O2 O 0.3260(4) 0.1315(2) 0.10278(19) 0.0509(7) Uani 1 2 i d . . .
N52 N 0.8797(4) 0.5631(2) 0.61797(19) 0.0318(6) Uani 1 2 i d . . .
H52 H 0.8718 0.6370 0.6063 0.038 Uiso 1 2 i calc R . .
N3 N 0.4109(4) 0.3303(2) 0.17578(19) 0.0345(6) Uani 1 2 i d . . .
N51 N 0.7938(4) 0.4626(2) 0.53952(19) 0.0292(6) Uani 1 2 i d . . .
N1 N 0.5107(4) 0.1759(2) 0.27642(19) 0.0323(6) Uani 1 2 i d . . .
C51 C 0.6977(5) 0.4800(3) 0.4443(2) 0.0283(7) Uani 1 2 i d . . .
H51 H 0.6907 0.5601 0.4314 0.034 Uiso 1 2 i calc R . .
C1B C 1.0693(5) 0.6330(3) 0.8047(2) 0.0331(7) Uani 1 2 i d . . .
C52 C 0.9754(5) 0.5360(3) 0.7130(2) 0.0297(7) Uani 1 2 i d . . .
C6 C 0.6114(5) 0.2591(3) 0.3667(2) 0.0278(7) Uani 1 2 i d . . .
C5 C 0.6043(5) 0.3853(3) 0.3601(2) 0.0276(7) Uani 1 2 i d . . .
C3 C 0.3135(6) 0.3659(3) 0.0719(3) 0.0460(9) Uani 1 2 i d . . .
H31 H 0.3232 0.4530 0.0791 0.069 Uiso 1 2 i calc R . .
H32 H 0.1844 0.3210 0.0555 0.069 Uiso 1 2 i calc R . .
H33 H 0.3689 0.3471 0.0133 0.069 Uiso 1 2 i calc R . .
C2 C 0.4104(5) 0.2078(3) 0.1797(2) 0.0361(8) Uani 1 2 i d . . .
C4 C 0.5033(5) 0.4224(3) 0.2613(2) 0.0312(7) Uani 1 2 i d . . .
C2B C 1.1610(5) 0.5982(3) 0.9026(3) 0.0437(9) Uani 1 2 i d . . .
H2B H 1.1649 0.5163 0.9080 0.052 Uiso 1 2 i calc R . .
C6B C 1.0642(6) 0.7552(3) 0.7977(3) 0.0442(9) Uani 1 2 i d . . .
H6B H 1.0017 0.7794 0.7329 0.053 Uiso 1 2 i calc R . .
C4B C 1.2427(6) 0.8059(4) 0.9842(3) 0.0556(11) Uani 1 2 i d . . .
H4B H 1.3012 0.8642 1.0444 0.067 Uiso 1 2 i calc R . .
C1 C 0.5101(6) 0.0451(3) 0.2802(3) 0.0492(10) Uani 1 2 i d . . .
H11 H 0.4350 -0.0006 0.2123 0.074 Uiso 1 2 i calc R . .
H12 H 0.4597 0.0131 0.3407 0.074 Uiso 1 2 i calc R . .
H13 H 0.6354 0.0374 0.2900 0.074 Uiso 1 2 i calc R . .
C5B C 1.1526(7) 0.8414(3) 0.8878(3) 0.0558(11) Uani 1 2 i d . . .
H5B H 1.1508 0.9237 0.8829 0.067 Uiso 1 2 i calc R . .
C3B C 1.2466(6) 0.6850(4) 0.9920(3) 0.0567(11) Uani 1 2 i d . . .
H3B H 1.3070 0.6613 1.0577 0.068 Uiso 1 2 i calc R . .
O1A O 1.3052(4) 0.0686(2) 0.5184(3) 0.0618(8) Uani 1 2 i d . . .
O2A O 1.2336(5) 0.2362(2) 0.4742(2) 0.0663(9) Uani 1 2 i d . . .
O3A O 1.0648(5) 0.0643(3) 0.3893(3) 0.0826(12) Uani 1 2 i d . . .
N1A N 1.1999(4) 0.1228(2) 0.4605(2) 0.0409(7) Uani 1 2 i d . . .
O20 O 0.9365(5) 0.1750(2) 0.6536(2) 0.0661(9) Uani 1 2 i d D . .
H20 H 0.9474 0.1148 0.6039 0.079 Uiso 1 2 i calc RD . .
C21 C 1.0020(9) 0.1633(4) 0.7818(5) 0.0805(16) Uani 1 2 i d . . .
H211 H 0.9702 0.2238 0.8266 0.097 Uiso 1 2 i calc R . .
H212 H 0.9514 0.0809 0.8013 0.097 Uiso 1 2 i calc R . .
C22 C 1.1873(12) 0.1877(5) 0.7897(7) 0.128(3) Uani 1 2 i d . . .
H221 H 1.2499 0.1841 0.8647 0.191 Uiso 1 2 i calc R . .
H222 H 1.2312 0.2688 0.7676 0.191 Uiso 1 2 i calc R . .
H223 H 1.2125 0.1276 0.7424 0.191 Uiso 1 2 i calc R . .
OW O 0.5897(4) 0.2559(2) 0.6803(2) 0.0483(6) Uani 1 2 i d D . .
H1W H 0.571(6) 0.314(2) 0.702(3) 0.058 Uiso 1 2 i d D . .
H2W H 0.505(4) 0.230(4) 0.634(3) 0.058 Uiso 1 2 i d D . .

loop_
_geom_bond_atom_site_label_1
_geom_bond_atom_site_label_2
_geom_bond_distance
_geom_bond_site_symmetry_2
_geom_bond_publ_flag
Cu N6 1.921(2) . y
Cu N51 1.932(2) . y
Cu O20 1.965(2) . y
Cu O52 1.976(2) . y
Cu OW 2.302(3) . y
O52 C52 1.262(3) . y
O4 C4 1.234(4) . y
N6 C6 1.308(4) . y
O2 C2 1.212(4) . y
N52 C52 1.336(4) . y
N52 N51 1.391(3) . y
N3 C2 1.374(4) . y
N3 C4 1.392(4) . y
N3 C3 1.467(4) . y
N51 C51 1.301(4) . y
N1 C6 1.387(4) . y
N1 C2 1.390(4) . y
N1 C1 1.467(4) . y
C51 C5 1.400(4) . y
C1B C6B 1.385(4) . y
C1B C2B 1.389(4) . y
C1B C52 1.475(4) . y
C6 C5 1.434(4) . y
C5 C4 1.437(4) . y
C2B C3B 1.382(5) . y
C6B C5B 1.386(5) . y
C4B C3B 1.370(6) . y
C4B C5B 1.372(6) . y
O1A N1A 1.246(4) . y
O2A N1A 1.231(3) . y
O3A N1A 1.228(4) . y
O20 C21 1.588(6) . n
C21 C22 1.349(8) . n
